data_1535730
loop_
_publ_author_name
'Ihara, M.'
'Setoguchi, M.'
'Odani, K.'
'Yoshida, N.'
'Higashi, T.'
'Fukunaga, J.'

_publ_section_title
;
 The Crystal Structure of Devitrite (Disodium Tricalcium Hexasilicate),
 Na~2~Ca~3~Si~6~O~16~
;
_journal_issue 1067
_journal_name_full 'Journal of the Ceramic Association, Japan'
_journal_page_first 373
_journal_page_last 378
_journal_paper_doi 10.2109/jcersj1950.92.1067_373
_journal_volume 92
_journal_year 1984
_chemical_formula_sum 'Ca3 Na2 O16 Si6'
_chemical_name_mineral devitrite
_chemical_name_systematic 'Na2 Ca3 Si6 O16'
_space_group_IT_number 2
_symmetry_space_group_name_Hall '-P 1'
_symmetry_space_group_name_H-M 'P -1'
_cell_angle_alpha 109.71
_cell_angle_beta 98.24
_cell_angle_gamma 78.15
_cell_formula_units_Z 2
_cell_length_a 10.123
_cell_length_b 10.569
_cell_length_c 7.117
_cell_volume 699.289
_citation_journal_id_ASTM YGKSA4
_cod_data_source_file Ihara_YGKSA4_1984_735.cif
_cod_data_source_block Ca3Na2O16Si6
_cod_original_cell_volume 699.2887
_cod_database_code 1535730

loop_
_symmetry_equiv_pos_as_xyz
x,y,z
-x,-y,-z

loop_
_atom_site_label
_atom_site_type_symbol
_atom_site_fract_x
_atom_site_fract_y
_atom_site_fract_z
_atom_site_occupancy
_atom_site_U_iso_or_equiv
O5 O-2 0.02331 0.1304 0.9327 1 0.0
O4 O-2 0.0658 0.3822 0.5554 1 0.0
Na1 Na+1 0.1346 0.5201 0.917 1 0.0
O7 O-2 0.087 0.382 0.11 1 0.0
O1 O-2 0.0217 0.128 0.4518 1 0.0
Na2 Na+1 0.4194 0.1736 0.8218 1 0.0
Ca1 Ca+2 0.1529 0.5135 0.419 1 0.0
Ca2 Ca+2 0.1339 0.8879 0.3513 1 0.0
Si1 Si+4 0.1273 0.2314 0.5506 1 0.0
O15 O-2 0.2635 0.9206 0.6565 1 0.0
Si3 Si+4 0.314 0.0751 0.2272 1 0.0
O13 O-2 0.4585 0.7478 0.7784 1 0.0
O11 O-2 0.2471 0.6304 0.7458 1 0.0
Ca3 Ca+2 0.1241 0.8793 0.8447 1 0.0
Si2 Si+4 0.133 0.2312 0.9815 1 0.0
O10 O-2 0.4966 0.5089 0.2928 1 0.0
Si4 Si+4 0.4018 0.627 0.8145 1 0.0
O12 O-2 0.4398 0.6509 0.0506 1 0.0
Si6 Si+4 0.4156 0.8503 0.6482 1 0.0
O2 O-2 0.2663 0.1757 0.4418 1 0.0
O16 O-2 0.2429 0.6404 0.2587 1 0.0
Si5 Si+4 0.3996 0.639 0.2538 1 0.0
O3 O-2 0.1821 0.2376 0.7775 1 0.0
O6 O-2 0.2764 0.1655 0.077 1 0.0
O8 O-2 0.2505 0.9408 0.1463 1 0.0
O14 O-2 0.452 0.7698 0.4203 1 0.0
O9 O-2 0.4788 0.0418 0.2601 1 0.0
